data_4066687
loop_
_publ_author_name
'Adams, Richard D.'
'Pearl, William C.'

_publ_section_title
;
 Reactions of Bis(tri-tert-butylphosphine)platinum with Metal Hydride
 Complexes. The Reactions of Pt(P-t-Bu3)2with HRe(CO)4SbPh3
;
_journal_issue 17
_journal_name_full Organometallics
_journal_page_first 3887
_journal_paper_doi 10.1021/om100569j
_journal_volume 29
_journal_year 2010
_chemical_formula_sum 'C31 H15 O13 Re3 Sb2'
_chemical_formula_weight 1397.53
_chemical_name_systematic
; 
 ? 
;
_space_group_IT_number 14
_symmetry_cell_setting monoclinic
_symmetry_space_group_name_Hall '-P 2yn'
_symmetry_space_group_name_H-M 'P 1 21/n 1'
_atom_sites_solution_hydrogens geom
_atom_sites_solution_primary direct
_atom_sites_solution_secondary difmap
_audit_creation_method SHELXL-97
_cell_angle_alpha 90.00
_cell_angle_beta 101.845(4)
_cell_angle_gamma 90.00
_cell_formula_units_Z 4
_cell_length_a 12.698(2)
_cell_length_b 17.635(3)
_cell_length_c 16.896(3)
_cell_measurement_reflns_used 5846
_cell_measurement_temperature 294(2)
_cell_measurement_theta_max 22.43
_cell_measurement_theta_min 2.17
_cell_volume 3702.9(11)
_computing_cell_refinement 'SAINT+  V6.45 (Bruker, 2003)'
_computing_data_collection 'SMART V5.632 (Bruker, 2005)'
_computing_data_reduction 'SAINT+  V6.45'
_computing_molecular_graphics 'SHELXTL V6.1 (Sheldrick, 2000)'
_computing_publication_material 'SHELXTL V6.1'
_computing_structure_refinement 'SHELXL-97 (Sheldrick, 1997)'
_computing_structure_solution 'SHELXS-97 (Sheldrick, 1990)'
_diffrn_ambient_temperature 294(2)
_diffrn_measured_fraction_theta_full 1.000
_diffrn_measured_fraction_theta_max 1.000
_diffrn_measurement_device_type 'Bruker SMART APEX CCD diffractometer'
_diffrn_measurement_method 'omega scans'
_diffrn_radiation_monochromator graphite
_diffrn_radiation_source 'fine-focus sealed tube'
_diffrn_radiation_type MoK\a
_diffrn_radiation_wavelength 0.71073
_diffrn_reflns_av_R_equivalents 0.0748
_diffrn_reflns_av_sigmaI/netI 0.0554
_diffrn_reflns_limit_h_max 15
_diffrn_reflns_limit_h_min -15
_diffrn_reflns_limit_k_max 22
_diffrn_reflns_limit_k_min -22
_diffrn_reflns_limit_l_max 21
_diffrn_reflns_limit_l_min -21
_diffrn_reflns_number 43223
_diffrn_reflns_theta_full 26.37
_diffrn_reflns_theta_max 26.37
_diffrn_reflns_theta_min 1.69
_diffrn_standards_decay_% <1
_exptl_absorpt_coefficient_mu 11.270
_exptl_absorpt_correction_T_max 1.000
_exptl_absorpt_correction_T_min 0.214
_exptl_absorpt_correction_type multi-scan
_exptl_absorpt_process_details '(SADABS, Bruker, 1997)'
_exptl_crystal_colour Yellow
_exptl_crystal_density_diffrn 2.507
_exptl_crystal_density_method 'not measured'
_exptl_crystal_description Block
_exptl_crystal_F_000 2528
_exptl_crystal_size_max 0.30
_exptl_crystal_size_mid 0.14
_exptl_crystal_size_min 0.08
_refine_diff_density_max 3.025
_refine_diff_density_min -1.840
_refine_diff_density_rms 0.192
_refine_ls_extinction_method none
_refine_ls_goodness_of_fit_ref 1.022
_refine_ls_hydrogen_treatment constr
_refine_ls_matrix_type full
_refine_ls_number_parameters 442
_refine_ls_number_reflns 7571
_refine_ls_number_restraints 0
_refine_ls_restrained_S_all 1.022
_refine_ls_R_factor_all 0.0761
_refine_ls_R_factor_gt 0.0455
_refine_ls_shift/su_max 0.001
_refine_ls_shift/su_mean 0.000
_refine_ls_structure_factor_coef Fsqd
_refine_ls_weighting_details 'calc w=1/[\s^2^(Fo^2^)+(0.0562P)^2^+18.0825P] where P=(Fo^2^+2Fc^2^)/3'
_refine_ls_weighting_scheme calc
_refine_ls_wR_factor_gt 0.1123
_refine_ls_wR_factor_ref 0.1278
_reflns_number_gt 5313
_reflns_number_total 7571
_reflns_threshold_expression >2sigma(I)
_cod_data_source_file om100569j_si_001.cif
_cod_data_source_block 14
_cod_depositor_comments
;
The following automatic conversions were performed:

'_symmetry_cell_setting' value 'Monoclinic' changed to 'monoclinic'
according to /home/saulius/struct/CIF-dictionaries/cif_core.dic
dictionary named 'cif_core.dic' version 2.4.1 from
2010-06-29.

'_exptl_absorpt_correction_type' value 'Multi-scan'
changed to 'multi-scan' according to
/home/saulius/struct/CIF-dictionaries/cif_core.dic dictionary named
'cif_core.dic' version 2.4.1 from 2010-06-29.

Automatic conversion script
Id: cif_fix_values 1715 2011-07-08 13:25:40Z adriana 
;
_cod_original_cell_volume 3702.9(10)
_cod_original_sg_symbol_H-M P2(1)/n
_cod_database_code 4066687

loop_
_symmetry_equiv_pos_as_xyz
'x, y, z'
'-x+1/2, y+1/2, -z+1/2'
'-x, -y, -z'
'x-1/2, -y-1/2, z-1/2'

loop_
_atom_site_label
_atom_site_type_symbol
_atom_site_fract_x
_atom_site_fract_y
_atom_site_fract_z
_atom_site_U_iso_or_equiv
_atom_site_adp_type
_atom_site_occupancy
_atom_site_symmetry_multiplicity
_atom_site_calc_flag
_atom_site_refinement_flags
Re1 Re 0.80981(4) 0.15299(3) 0.59546(3) 0.05247(15) Uani 1 1 d .
Re2 Re 0.59426(4) 0.31560(3) 0.44814(3) 0.05085(14) Uani 1 1 d .
Re3 Re 0.63942(4) 0.33842(3) 0.73940(3) 0.06074(16) Uani 1 1 d .
Sb1 Sb 0.78031(6) 0.23435(4) 0.45369(5) 0.04875(19) Uani 1 1 d .
Sb2 Sb 0.63154(5) 0.24567(4) 0.60061(4) 0.04510(18) Uani 1 1 d .
O11 O 0.6363(10) 0.0397(7) 0.5011(8) 0.116(4) Uani 1 1 d .
O12 O 1.0112(9) 0.0661(7) 0.5672(7) 0.101(4) Uani 1 1 d .
O13 O 0.9525(8) 0.2822(7) 0.6854(7) 0.100(4) Uani 1 1 d .
O14 O 0.8134(11) 0.0628(6) 0.7506(7) 0.112(4) Uani 1 1 d .
O21 O 0.4727(8) 0.1674(6) 0.3835(7) 0.094(3) Uani 1 1 d .
O22 O 0.5804(10) 0.3790(6) 0.2756(7) 0.103(4) Uani 1 1 d .
O23 O 0.7334(10) 0.4489(7) 0.5326(9) 0.123(5) Uani 1 1 d .
O24 O 0.3840(8) 0.3965(7) 0.4649(8) 0.108(4) Uani 1 1 d .
O31 O 0.4327(10) 0.2498(6) 0.7598(7) 0.098(4) Uani 1 1 d .
O32 O 0.7823(10) 0.2096(7) 0.8329(7) 0.102(4) Uani 1 1 d .
O33 O 0.8426(10) 0.4265(7) 0.7121(10) 0.126(5) Uani 1 1 d .
O34 O 0.5002(10) 0.4598(6) 0.6273(7) 0.101(4) Uani 1 1 d .
O35 O 0.6398(11) 0.4273(7) 0.8954(8) 0.115(4) Uani 1 1 d .
C11 C 0.7029(13) 0.0793(8) 0.5338(10) 0.080(4) Uani 1 1 d .
C12 C 0.9349(12) 0.0982(8) 0.5752(9) 0.074(4) Uani 1 1 d .
C13 C 0.8999(10) 0.2335(8) 0.6503(8) 0.064(3) Uani 1 1 d .
C14 C 0.8148(12) 0.0987(7) 0.6928(9) 0.071(4) Uani 1 1 d .
C21 C 0.5160(10) 0.2222(8) 0.4058(8) 0.062(3) Uani 1 1 d .
C22 C 0.5849(11) 0.3559(7) 0.3406(9) 0.072(4) Uani 1 1 d .
C23 C 0.6811(12) 0.4009(9) 0.5004(9) 0.077(4) Uani 1 1 d .
C24 C 0.4609(11) 0.3647(8) 0.4590(9) 0.073(4) Uani 1 1 d .
C31 C 0.5051(12) 0.2818(8) 0.7513(8) 0.067(3) Uani 1 1 d .
C32 C 0.7315(11) 0.2564(9) 0.7988(9) 0.073(4) Uani 1 1 d .
C33 C 0.7690(12) 0.3933(8) 0.7217(11) 0.080(4) Uani 1 1 d .
C34 C 0.5509(12) 0.4148(8) 0.6691(9) 0.074(4) Uani 1 1 d .
C35 C 0.6409(12) 0.3947(8) 0.8386(9) 0.074(4) Uani 1 1 d .
C36 C 0.7742(9) 0.1622(7) 0.3484(8) 0.058(3) Uani 1 1 d .
C37 C 0.7037(16) 0.1764(10) 0.2807(10) 0.099(5) Uani 1 1 d .
H37 H 0.6562 0.2170 0.2783 0.119 Uiso 1 1 calc R
C38 C 0.7007(14) 0.1292(12) 0.2111(11) 0.107(6) Uani 1 1 d .
H38 H 0.6521 0.1391 0.1630 0.128 Uiso 1 1 calc R
C39 C 0.7703(15) 0.0695(10) 0.2167(11) 0.102(6) Uani 1 1 d .
H39 H 0.7683 0.0378 0.1724 0.122 Uiso 1 1 calc R
C40 C 0.8418(13) 0.0562(8) 0.2860(10) 0.077(4) Uani 1 1 d .
H40 H 0.8912 0.0169 0.2887 0.092 Uiso 1 1 calc R
C41 C 0.8420(11) 0.1003(7) 0.3522(9) 0.068(3) Uani 1 1 d .
H41 H 0.8886 0.0886 0.4007 0.081 Uiso 1 1 calc R
C42 C 0.9171(10) 0.3051(7) 0.4437(8) 0.061(3) Uani 1 1 d .
C43 C 0.9027(13) 0.3723(9) 0.4024(10) 0.090(5) Uani 1 1 d .
H43 H 0.8338 0.3885 0.3785 0.108 Uiso 1 1 calc R
C44 C 0.9903(17) 0.4154(11) 0.3966(14) 0.116(7) Uani 1 1 d .
H44 H 0.9792 0.4612 0.3688 0.140 Uiso 1 1 calc R
C45 C 1.0907(18) 0.3947(12) 0.4290(13) 0.119(7) Uani 1 1 d .
H45 H 1.1484 0.4259 0.4249 0.143 Uiso 1 1 calc R
C46 C 1.1079(13) 0.3247(13) 0.4697(13) 0.115(7) Uani 1 1 d .
H46 H 1.1774 0.3080 0.4909 0.138 Uiso 1 1 calc R
C47 C 1.0192(11) 0.2806(9) 0.4777(10) 0.088(5) Uani 1 1 d .
H47 H 1.0291 0.2350 0.5058 0.106 Uiso 1 1 calc R
C48 C 0.4772(13) 0.1701(7) 0.6111(7) 0.064(4) Uani 1 1 d .
C49 C 0.4060(16) 0.1888(13) 0.5832(16) 0.141(11) Uani 1 1 d .
H49 H 0.4063 0.2330 0.5533 0.169 Uiso 1 1 calc R
C50 C 0.3034(14) 0.1573(13) 0.5826(13) 0.116(7) Uani 1 1 d .
H50 H 0.2383 0.1790 0.5577 0.140 Uiso 1 1 calc R
C51 C 0.3138(17) 0.0919(12) 0.6231(15) 0.126(8) Uani 1 1 d .
H51 H 0.2535 0.0634 0.6270 0.151 Uiso 1 1 calc R
C52 C 0.4185(17) 0.0666(11) 0.6603(12) 0.108(6) Uani 1 1 d .
H52 H 0.4304 0.0219 0.6901 0.129 Uiso 1 1 calc R
C53 C 0.5027(12) 0.1141(9) 0.6487(9) 0.075(4) Uani 1 1 d .
H53 H 0.5744 0.1022 0.6694 0.090 Uiso 1 1 calc R

loop_
_atom_site_aniso_label
_atom_site_aniso_U_11
_atom_site_aniso_U_22
_atom_site_aniso_U_33
_atom_site_aniso_U_23
_atom_site_aniso_U_13
_atom_site_aniso_U_12
Re1 0.0546(3) 0.0464(3) 0.0546(3) 0.0042(2) 0.0069(2) 0.0107(2)
Re2 0.0469(2) 0.0461(3) 0.0575(3) 0.0055(2) 0.0060(2) 0.00618(19)
Re3 0.0650(3) 0.0519(3) 0.0645(3) -0.0065(2) 0.0115(3) -0.0015(2)
Sb1 0.0443(4) 0.0505(4) 0.0507(4) 0.0020(3) 0.0081(3) 0.0052(3)
Sb2 0.0429(4) 0.0411(4) 0.0509(4) -0.0009(3) 0.0087(3) -0.0010(3)
O11 0.119(9) 0.085(8) 0.135(11) -0.048(8) 0.002(8) -0.020(7)
O12 0.090(8) 0.106(9) 0.109(9) -0.002(7) 0.022(7) 0.046(7)
O13 0.077(7) 0.109(9) 0.103(9) -0.026(7) -0.008(6) -0.008(7)
O14 0.157(11) 0.078(8) 0.102(9) 0.032(7) 0.032(8) 0.015(7)
O21 0.086(7) 0.081(7) 0.106(8) -0.024(6) -0.002(6) -0.025(6)
O22 0.141(10) 0.084(7) 0.078(8) 0.028(6) 0.012(7) 0.003(7)
O23 0.120(10) 0.065(7) 0.177(13) -0.033(8) 0.013(9) -0.031(7)
O24 0.065(6) 0.109(9) 0.144(11) -0.019(8) 0.010(6) 0.032(6)
O31 0.110(9) 0.085(7) 0.116(9) -0.019(6) 0.064(7) -0.031(7)
O32 0.113(9) 0.092(8) 0.091(8) 0.015(7) -0.005(7) 0.023(7)
O33 0.084(8) 0.102(9) 0.192(14) 0.008(9) 0.030(9) -0.018(7)
O34 0.131(10) 0.066(6) 0.099(9) 0.006(6) 0.004(7) 0.028(7)
O35 0.151(11) 0.099(9) 0.088(9) -0.028(7) 0.010(8) 0.001(8)
C11 0.101(11) 0.058(8) 0.082(11) 0.003(8) 0.023(9) 0.011(8)
C12 0.072(9) 0.071(9) 0.080(10) 0.000(7) 0.014(7) 0.018(7)
C13 0.056(7) 0.078(9) 0.059(8) 0.005(7) 0.013(6) 0.013(7)
C14 0.090(10) 0.045(7) 0.073(9) 0.012(7) 0.009(8) 0.020(7)
C21 0.049(7) 0.070(9) 0.064(8) 0.000(7) 0.000(6) 0.009(6)
C22 0.070(8) 0.055(8) 0.083(10) 0.019(7) 0.001(7) 0.005(6)
C23 0.081(10) 0.069(9) 0.086(11) 0.003(8) 0.032(8) 0.026(8)
C24 0.070(9) 0.059(8) 0.082(10) 0.002(7) -0.003(7) 0.022(7)
C31 0.074(9) 0.063(8) 0.068(9) -0.007(7) 0.021(7) 0.004(7)
C32 0.066(8) 0.080(10) 0.069(9) -0.008(8) 0.007(7) 0.006(7)
C33 0.065(9) 0.053(8) 0.124(14) -0.008(8) 0.023(9) -0.004(7)
C34 0.090(10) 0.061(8) 0.069(9) -0.019(7) 0.012(8) -0.008(8)
C35 0.090(10) 0.065(9) 0.066(9) -0.015(7) 0.015(8) -0.008(7)
C36 0.044(6) 0.059(7) 0.073(9) -0.003(6) 0.013(6) 0.001(5)
C37 0.133(15) 0.097(12) 0.067(10) -0.014(9) 0.024(10) 0.023(11)
C38 0.090(12) 0.134(16) 0.086(13) -0.019(12) -0.006(10) 0.006(12)
C39 0.105(13) 0.099(13) 0.098(14) -0.042(11) 0.014(11) -0.001(11)
C40 0.092(11) 0.057(8) 0.088(11) -0.019(8) 0.032(9) -0.009(7)
C41 0.073(8) 0.063(8) 0.068(9) 0.003(7) 0.016(7) 0.001(7)
C42 0.063(7) 0.063(8) 0.058(8) -0.012(6) 0.011(6) 0.005(6)
C43 0.083(10) 0.069(10) 0.116(14) 0.017(9) 0.016(9) -0.002(8)
C44 0.114(15) 0.091(13) 0.156(19) 0.030(13) 0.055(14) -0.022(12)
C45 0.106(15) 0.103(15) 0.15(2) 0.006(14) 0.026(14) -0.039(13)
C46 0.056(9) 0.138(18) 0.150(18) -0.003(15) 0.021(10) -0.018(10)
C47 0.061(9) 0.088(11) 0.116(13) 0.026(10) 0.020(8) -0.012(8)
C48 0.101(11) 0.040(7) 0.031(6) 0.001(5) -0.029(7) 0.023(7)
C49 0.112(15) 0.139(19) 0.21(3) -0.109(19) 0.123(17) -0.106(15)
C50 0.077(11) 0.137(18) 0.134(17) -0.003(14) 0.017(11) -0.032(11)
C51 0.111(15) 0.099(14) 0.18(2) -0.013(14) 0.066(15) -0.070(13)
C52 0.126(16) 0.091(13) 0.114(15) -0.005(11) 0.044(13) -0.034(12)
C53 0.067(8) 0.095(11) 0.071(9) -0.037(8) 0.036(7) -0.045(8)

loop_
_atom_type_symbol
_atom_type_description
_atom_type_scat_dispersion_real
_atom_type_scat_dispersion_imag
_atom_type_scat_source
C C 0.0033 0.0016 'International Tables Vol C Tables 4.2.6.8 and 6.1.1.4'
H H 0.0000 0.0000 'International Tables Vol C Tables 4.2.6.8 and 6.1.1.4'
O O 0.0106 0.0060 'International Tables Vol C Tables 4.2.6.8 and 6.1.1.4'
Sb Sb -0.5866 1.5461 'International Tables Vol C Tables 4.2.6.8 and 6.1.1.4'
Re Re -1.0185 7.2310 'International Tables Vol C Tables 4.2.6.8 and 6.1.1.4'

loop_
_geom_angle_atom_site_label_1
_geom_angle_atom_site_label_2
_geom_angle_atom_site_label_3
_geom_angle
C14 Re1 C13 92.5(6)
C14 Re1 C12 91.1(6)
C13 Re1 C12 91.4(6)
C14 Re1 C11 91.2(6)
C13 Re1 C11 173.0(6)
C12 Re1 C11 94.4(6)
C14 Re1 Sb1 174.1(4)
C13 Re1 Sb1 89.8(4)
C12 Re1 Sb1 94.3(4)
C11 Re1 Sb1 85.9(4)
C14 Re1 Sb2 98.7(4)
C13 Re1 Sb2 87.7(4)
C12 Re1 Sb2 170.2(4)
C11 Re1 Sb2 85.9(4)
Sb1 Re1 Sb2 75.93(2)
C22 Re2 C24 92.2(6)
C22 Re2 C21 92.1(6)
C24 Re2 C21 91.3(5)
C22 Re2 C23 93.6(6)
C24 Re2 C23 92.1(6)
C21 Re2 C23 173.3(6)
C22 Re2 Sb1 96.3(4)
C24 Re2 Sb1 171.3(4)
C21 Re2 Sb1 86.7(3)
C23 Re2 Sb1 89.1(4)
C22 Re2 Sb2 172.3(4)
C24 Re2 Sb2 95.5(4)
C21 Re2 Sb2 86.8(4)
C23 Re2 Sb2 87.2(4)
Sb1 Re2 Sb2 75.98(2)
C35 Re3 C33 91.1(6)
C35 Re3 C34 94.2(6)
C33 Re3 C34 88.0(6)
C35 Re3 C32 92.0(6)
C33 Re3 C32 90.6(6)
C34 Re3 C32 173.7(6)
C35 Re3 C31 91.4(6)
C33 Re3 C31 177.1(6)
C34 Re3 C31 90.5(6)
C32 Re3 C31 90.6(6)
C35 Re3 Sb2 175.3(4)
C33 Re3 Sb2 92.6(5)
C34 Re3 Sb2 88.7(4)
C32 Re3 Sb2 85.2(4)
C31 Re3 Sb2 84.9(4)
C36 Sb1 C42 99.6(5)
C36 Sb1 Re2 113.0(3)
C42 Sb1 Re2 113.1(3)
C36 Sb1 Re1 112.5(3)
C42 Sb1 Re1 113.5(3)
Re2 Sb1 Re1 105.31(3)
C48 Sb2 Re1 110.7(3)
C48 Sb2 Re2 108.9(3)
Re1 Sb2 Re2 102.26(3)
C48 Sb2 Re3 98.6(3)
Re1 Sb2 Re3 117.92(3)
Re2 Sb2 Re3 118.34(3)
O11 C11 Re1 175.0(14)
O12 C12 Re1 176.6(13)
O13 C13 Re1 177.9(12)
O14 C14 Re1 176.3(14)
O21 C21 Re2 178.0(12)
O22 C22 Re2 178.8(14)
O23 C23 Re2 177.8(15)
O24 C24 Re2 177.2(14)
O31 C31 Re3 178.1(14)
O32 C32 Re3 179.0(15)
O33 C33 Re3 178.3(14)
O34 C34 Re3 179.0(15)
O35 C35 Re3 178.8(15)
C37 C36 C41 119.6(14)
C37 C36 Sb1 120.0(10)
C41 C36 Sb1 120.5(10)
C36 C37 C38 119.8(16)
C39 C38 C37 118.9(17)
C40 C39 C38 120.3(16)
C39 C40 C41 120.2(15)
C40 C41 C36 121.1(14)
C43 C42 C47 120.1(14)
C43 C42 Sb1 120.8(10)
C47 C42 Sb1 119.1(10)
C44 C43 C42 119.5(16)
C45 C44 C43 122.8(19)
C44 C45 C46 118.7(18)
C45 C46 C47 119.2(17)
C42 C47 C46 119.6(16)
C49 C48 C53 131(2)
C49 C48 Sb2 117.5(18)
C53 C48 Sb2 111.4(11)
C48 C49 C50 129(3)
C51 C50 C49 110(2)
C50 C51 C52 118.9(16)
C53 C52 C51 114.9(17)
C48 C53 C52 116.2(17)

loop_
_geom_bond_atom_site_label_1
_geom_bond_atom_site_label_2
_geom_bond_distance
Re1 C14 1.893(14)
Re1 C13 1.937(15)
Re1 C12 1.948(14)
Re1 C11 2.009(17)
Re1 Sb1 2.7511(10)
Re1 Sb2 2.8079(9)
Re2 C22 1.931(15)
Re2 C24 1.943(14)
Re2 C21 1.980(14)
Re2 C23 1.964(18)
Re2 Sb1 2.7482(9)
Re2 Sb2 2.8074(9)
Re3 C35 1.945(15)
Re3 C33 1.983(15)
Re3 C34 1.985(16)
Re3 C32 1.997(15)
Re3 C31 2.022(15)
Re3 Sb2 2.8439(10)
Sb1 C36 2.175(13)
Sb1 C42 2.173(13)
Sb2 C48 2.406(18)
O11 C11 1.147(18)
O12 C12 1.154(15)
O13 C13 1.171(16)
O14 C14 1.167(16)
O21 C21 1.137(15)
O22 C22 1.163(16)
O23 C23 1.144(18)
O24 C24 1.148(15)
O31 C31 1.113(16)
O32 C32 1.130(16)
O33 C33 1.143(16)
O34 C34 1.164(17)
O35 C35 1.121(16)
C36 C37 1.32(2)
C36 C41 1.383(17)
C37 C38 1.44(2)
C38 C39 1.37(2)
C39 C40 1.35(2)
C40 C41 1.361(18)
C42 C43 1.367(19)
C42 C47 1.376(19)
C43 C44 1.37(2)
C44 C45 1.33(3)
C45 C46 1.41(3)
C46 C47 1.40(2)
C48 C49 0.99(3)
C48 C53 1.18(2)
C49 C50 1.41(2)
C50 C51 1.33(3)
C51 C52 1.42(3)
C52 C53 1.40(2)
